data_1519926
loop_
_publ_author_name
'Witt, Alexander'
'Heinemann, Frank W.'
'Khusniyarov, Marat M.'

_publ_section_title
;
 Bidirectional photoswitching of magnetic properties at room temperature:
 ligand-driven light-induced valence tautomerism
;
_journal_issue 8
_journal_name_full 'Chem. Sci.'
_journal_page_first 4599
_journal_paper_doi 10.1039/C5SC00130G
_journal_volume 6
_journal_year 2015
_chemical_formula_moiety 'C54 H62 Co N2 O4'
_chemical_formula_sum 'C54 H62 Co N2 O4'
_chemical_formula_weight 861.99
_chemical_name_systematic
; 
 ? 
;
_chemical_properties_physical Air-sensitive
_space_group_IT_number 2
_symmetry_cell_setting triclinic
_symmetry_space_group_name_Hall '-P 1'
_symmetry_space_group_name_H-M 'P -1'
_atom_sites_solution_hydrogens geom
_atom_sites_solution_primary direct
_atom_sites_solution_secondary difmap
_audit_creation_method SHELXL-97
_audit_update_record
;
2014-11-07 deposited with the CCDC.
2015-05-22 downloaded from the CCDC.
;
_cell_angle_alpha 101.316(2)
_cell_angle_beta 101.9532(17)
_cell_angle_gamma 103.7626(17)
_cell_formula_units_Z 2
_cell_length_a 10.6748(4)
_cell_length_b 11.9906(5)
_cell_length_c 19.6875(8)
_cell_measurement_reflns_used 9862
_cell_measurement_temperature 120(2)
_cell_measurement_theta_max 28.03
_cell_measurement_theta_min 2.30
_cell_volume 2313.24(16)
_computing_cell_refinement 'Bruker SAINT'
_computing_data_collection 'Bruker APEX2'
_computing_data_reduction 'Bruker SAINT'
_computing_molecular_graphics 'SHELXTL 6.12 (Bruker AXS, 2002)'
_computing_publication_material 'SHELXTL 6.12 (Bruker AXS, 2002)'
_computing_structure_refinement 'SHELXTL 6.12 (Bruker AXS, 2002)'
_computing_structure_solution 'SHELXTL 6.12 (Bruker AXS, 2002)'
_diffrn_ambient_temperature 120(2)
_diffrn_detector_area_resol_mean 83.33
_diffrn_measured_fraction_theta_full 0.999
_diffrn_measured_fraction_theta_max 0.996
_diffrn_measurement_device_type 'Bruker Smart APEX II'
_diffrn_measurement_method '\f and \w scans'
_diffrn_radiation_monochromator graphite
_diffrn_radiation_source 'fine-focus sealed tube'
_diffrn_radiation_type MoK\a
_diffrn_radiation_wavelength 0.71073
_diffrn_reflns_av_R_equivalents 0.0412
_diffrn_reflns_av_sigmaI/netI 0.0263
_diffrn_reflns_limit_h_max 14
_diffrn_reflns_limit_h_min -14
_diffrn_reflns_limit_k_max 15
_diffrn_reflns_limit_k_min -15
_diffrn_reflns_limit_l_max 26
_diffrn_reflns_limit_l_min -25
_diffrn_reflns_number 75386
_diffrn_reflns_theta_full 27.00
_diffrn_reflns_theta_max 28.05
_diffrn_reflns_theta_min 1.09
_exptl_absorpt_coefficient_mu 0.418
_exptl_absorpt_correction_T_max 0.746
_exptl_absorpt_correction_T_min 0.702
_exptl_absorpt_correction_type multi-scan
_exptl_absorpt_process_details 'SADABS, Bruker-AXS, 2008'
_exptl_crystal_colour black
_exptl_crystal_density_diffrn 1.238
_exptl_crystal_density_method 'not measured'
_exptl_crystal_description prism
_exptl_crystal_F_000 918
_exptl_crystal_recrystallization_method 'Re-crystallisation from solvent: toluene'
_exptl_crystal_size_max 0.30
_exptl_crystal_size_mid 0.26
_exptl_crystal_size_min 0.16
_refine_diff_density_max 0.480
_refine_diff_density_min -0.368
_refine_diff_density_rms 0.051
_refine_ls_extinction_method none
_refine_ls_goodness_of_fit_ref 1.042
_refine_ls_hydrogen_treatment constr
_refine_ls_matrix_type full
_refine_ls_number_parameters 550
_refine_ls_number_reflns 11179
_refine_ls_number_restraints 0
_refine_ls_restrained_S_all 1.042
_refine_ls_R_factor_all 0.0434
_refine_ls_R_factor_gt 0.0348
_refine_ls_shift/su_max 0.001
_refine_ls_shift/su_mean 0.000
_refine_ls_structure_factor_coef Fsqd
_refine_ls_weighting_details 'calc w=1/[\s^2^(Fo^2^)+(0.0416P)^2^+1.0909P] where P=(Fo^2^+2Fc^2^)/3'
_refine_ls_weighting_scheme calc
_refine_ls_wR_factor_gt 0.0871
_refine_ls_wR_factor_ref 0.0921
_reflns_number_gt 9566
_reflns_number_total 11179
_reflns_threshold_expression >2sigma(I)
_cod_data_source_file c5sc00130g2.cif
_cod_data_source_block aw1402_120k
_cod_depositor_comments 'Adding full bibliography for 1519926--1519929.cif.'
_cod_original_sg_symbol_Hall -P1
_cod_original_sg_symbol_H-M P-1
_cod_database_code 1519926

loop_
_symmetry_equiv_pos_as_xyz
'x, y, z'
'-x, -y, -z'

loop_
_atom_site_label
_atom_site_type_symbol
_atom_site_fract_x
_atom_site_fract_y
_atom_site_fract_z
_atom_site_U_iso_or_equiv
_atom_site_adp_type
_atom_site_occupancy
_atom_site_symmetry_multiplicity
_atom_site_calc_flag
_atom_site_refinement_flags
Co1 Co 0.485284(17) 0.491487(15) 0.257729(9) 0.01388(6) Uani 1 1 d .
O1 O 0.42718(9) 0.58271(8) 0.19492(5) 0.01702(19) Uani 1 1 d .
O2 O 0.62879(9) 0.63322(8) 0.30665(5) 0.01601(19) Uani 1 1 d .
O3 O 0.54340(9) 0.40536(8) 0.32056(5) 0.01629(19) Uani 1 1 d .
O4 O 0.34695(9) 0.35677(8) 0.20518(5) 0.01517(19) Uani 1 1 d .
N1 N 0.37568(11) 0.53712(10) 0.31902(6) 0.0174(2) Uani 1 1 d .
N2 N 0.59553(11) 0.44432(10) 0.19672(6) 0.0163(2) Uani 1 1 d .
C1 C 0.51518(13) 0.68583(12) 0.20946(7) 0.0150(3) Uani 1 1 d .
C2 C 0.50372(13) 0.76733(12) 0.16749(7) 0.0165(3) Uani 1 1 d .
H2A H 0.4284 0.7486 0.1274 0.020 Uiso 1 1 calc R
C3 C 0.60155(13) 0.87383(12) 0.18462(7) 0.0149(2) Uani 1 1 d .
C4 C 0.71309(13) 0.89945(12) 0.24575(7) 0.0160(3) Uani 1 1 d .
H4A H 0.7806 0.9730 0.2566 0.019 Uiso 1 1 calc R
C5 C 0.72963(13) 0.82543(12) 0.28978(7) 0.0148(2) Uani 1 1 d .
C6 C 0.62771(13) 0.71386(12) 0.27138(7) 0.0146(2) Uani 1 1 d .
C7 C 0.59599(13) 0.96471(12) 0.14031(7) 0.0168(3) Uani 1 1 d .
C8 C 0.60066(16) 1.08378(13) 0.18854(8) 0.0249(3) Uani 1 1 d .
H8A H 0.5229 1.0730 0.2084 0.037 Uiso 1 1 calc R
H8B H 0.5991 1.1423 0.1601 0.037 Uiso 1 1 calc R
H8C H 0.6829 1.1121 0.2279 0.037 Uiso 1 1 calc R
C9 C 0.71662(16) 0.98124(15) 0.10845(9) 0.0287(3) Uani 1 1 d .
H9A H 0.7131 0.9051 0.0776 0.043 Uiso 1 1 calc R
H9B H 0.7995 1.0096 0.1474 0.043 Uiso 1 1 calc R
H9C H 0.7144 1.0395 0.0800 0.043 Uiso 1 1 calc R
C10 C 0.46812(15) 0.92452(14) 0.07889(8) 0.0261(3) Uani 1 1 d .
H10A H 0.3902 0.9144 0.0986 0.039 Uiso 1 1 calc R
H10B H 0.4633 0.8487 0.0471 0.039 Uiso 1 1 calc R
H10C H 0.4688 0.9846 0.0515 0.039 Uiso 1 1 calc R
C11 C 0.84934(13) 0.85703(12) 0.35512(7) 0.0170(3) Uani 1 1 d .
C12 C 0.92686(14) 0.76454(13) 0.34575(8) 0.0237(3) Uani 1 1 d .
H12A H 0.8673 0.6853 0.3401 0.036 Uiso 1 1 calc R
H12B H 1.0025 0.7839 0.3882 0.036 Uiso 1 1 calc R
H12C H 0.9602 0.7655 0.3030 0.036 Uiso 1 1 calc R
C13 C 0.94611(15) 0.97900(14) 0.36476(9) 0.0290(3) Uani 1 1 d .
H13A H 0.8992 1.0398 0.3707 0.043 Uiso 1 1 calc R
H13B H 0.9804 0.9792 0.3223 0.043 Uiso 1 1 calc R
H13C H 1.0209 0.9963 0.4074 0.043 Uiso 1 1 calc R
C14 C 0.80200(15) 0.85862(14) 0.42385(8) 0.0254(3) Uani 1 1 d .
H14A H 0.7527 0.9176 0.4300 0.038 Uiso 1 1 calc R
H14B H 0.8798 0.8795 0.4654 0.038 Uiso 1 1 calc R
H14C H 0.7434 0.7798 0.4200 0.038 Uiso 1 1 calc R
C15 C 0.45701(12) 0.29503(11) 0.30033(7) 0.0140(2) Uani 1 1 d .
C16 C 0.46579(13) 0.21132(12) 0.33955(7) 0.0161(3) Uani 1 1 d .
H16A H 0.5321 0.2325 0.3840 0.019 Uiso 1 1 calc R
C17 C 0.37802(13) 0.09627(12) 0.31423(7) 0.0153(3) Uani 1 1 d .
C18 C 0.28360(13) 0.06760(12) 0.24822(7) 0.0156(3) Uani 1 1 d .
H18A H 0.2257 -0.0113 0.2300 0.019 Uiso 1 1 calc R
C19 C 0.27002(12) 0.14990(12) 0.20738(7) 0.0139(2) Uani 1 1 d .
C20 C 0.35496(12) 0.26616(11) 0.23583(7) 0.0134(2) Uani 1 1 d .
C21 C 0.38848(14) 0.00641(12) 0.35937(7) 0.0185(3) Uani 1 1 d .
C22 C 0.53097(17) -0.00282(17) 0.37730(10) 0.0352(4) Uani 1 1 d .
H22A H 0.5545 -0.0305 0.3327 0.053 Uiso 1 1 calc R
H22B H 0.5371 -0.0593 0.4068 0.053 Uiso 1 1 calc R
H22C H 0.5929 0.0754 0.4039 0.053 Uiso 1 1 calc R
C23 C 0.35171(19) 0.04793(16) 0.42914(9) 0.0337(4) Uani 1 1 d .
H23A H 0.3588 -0.0089 0.4583 0.051 Uiso 1 1 calc R
H23B H 0.2597 0.0530 0.4179 0.051 Uiso 1 1 calc R
H23C H 0.4130 0.1264 0.4560 0.051 Uiso 1 1 calc R
C24 C 0.2952(2) -0.11796(15) 0.32020(10) 0.0391(4) Uani 1 1 d .
H24A H 0.3171 -0.1459 0.2751 0.059 Uiso 1 1 calc R
H24B H 0.2023 -0.1154 0.3097 0.059 Uiso 1 1 calc R
H24C H 0.3065 -0.1724 0.3506 0.059 Uiso 1 1 calc R
C25 C 0.16780(13) 0.11541(12) 0.13420(7) 0.0159(3) Uani 1 1 d .
C26 C 0.06561(13) 0.18602(13) 0.13757(8) 0.0209(3) Uani 1 1 d .
H26A H 0.0190 0.1678 0.1738 0.031 Uiso 1 1 calc R
H26B H 0.0005 0.1640 0.0905 0.031 Uiso 1 1 calc R
H26C H 0.1121 0.2713 0.1505 0.031 Uiso 1 1 calc R
C27 C 0.09082(15) -0.01678(13) 0.11069(8) 0.0268(3) Uani 1 1 d .
H27A H 0.0441 -0.0368 0.1465 0.040 Uiso 1 1 calc R
H27B H 0.1535 -0.0639 0.1063 0.040 Uiso 1 1 calc R
H27C H 0.0255 -0.0343 0.0641 0.040 Uiso 1 1 calc R
C28 C 0.23961(14) 0.14320(13) 0.07682(7) 0.0216(3) Uani 1 1 d .
H28A H 0.2901 0.2276 0.0908 0.032 Uiso 1 1 calc R
H28B H 0.1734 0.1249 0.0305 0.032 Uiso 1 1 calc R
H28C H 0.3012 0.0948 0.0726 0.032 Uiso 1 1 calc R
C29 C 0.42462(15) 0.56981(14) 0.39079(8) 0.0239(3) Uani 1 1 d .
H29A H 0.5150 0.5737 0.4108 0.029 Uiso 1 1 calc R
C30 C 0.34798(16) 0.59799(14) 0.43651(8) 0.0264(3) Uani 1 1 d .
H30A H 0.3860 0.6209 0.4870 0.032 Uiso 1 1 calc R
C31 C 0.21472(15) 0.59287(13) 0.40847(8) 0.0222(3) Uani 1 1 d .
C32 C 0.16659(15) 0.56020(13) 0.33389(8) 0.0225(3) Uani 1 1 d .
H32A H 0.0770 0.5567 0.3122 0.027 Uiso 1 1 calc R
C33 C 0.24843(14) 0.53287(12) 0.29129(8) 0.0203(3) Uani 1 1 d .
H33A H 0.2133 0.5103 0.2405 0.024 Uiso 1 1 calc R
C34 C 0.12415(15) 0.61888(13) 0.45230(8) 0.0242(3) Uani 1 1 d .
H34A H 0.0353 0.6119 0.4272 0.029 Uiso 1 1 calc R
C35 C 0.15456(16) 0.65109(14) 0.52343(9) 0.0266(3) Uani 1 1 d .
H35A H 0.2429 0.6565 0.5485 0.032 Uiso 1 1 calc R
C36 C 0.06444(16) 0.67936(13) 0.56727(8) 0.0242(3) Uani 1 1 d .
C37 C 0.11372(17) 0.71132(14) 0.64175(9) 0.0278(3) Uani 1 1 d .
H37A H 0.2031 0.7135 0.6629 0.033 Uiso 1 1 calc R
C38 C 0.03310(18) 0.73995(15) 0.68534(9) 0.0310(4) Uani 1 1 d .
H38A H 0.0679 0.7617 0.7361 0.037 Uiso 1 1 calc R
C39 C -0.09713(18) 0.73729(14) 0.65589(9) 0.0307(4) Uani 1 1 d .
H39A H -0.1517 0.7570 0.6861 0.037 Uiso 1 1 calc R
C40 C -0.14724(17) 0.70552(14) 0.58184(10) 0.0301(3) Uani 1 1 d .
H40A H -0.2367 0.7035 0.5610 0.036 Uiso 1 1 calc R
C41 C -0.06717(17) 0.67659(14) 0.53786(9) 0.0279(3) Uani 1 1 d .
H41A H -0.1025 0.6547 0.4871 0.034 Uiso 1 1 calc R
C42 C 0.55249(14) 0.42180(13) 0.12485(7) 0.0198(3) Uani 1 1 d .
H42A H 0.4652 0.4250 0.1041 0.024 Uiso 1 1 calc R
C43 C 0.63068(14) 0.39423(13) 0.08014(8) 0.0217(3) Uani 1 1 d .
H43A H 0.5970 0.3796 0.0296 0.026 Uiso 1 1 calc R
C44 C 0.75909(14) 0.38778(12) 0.10874(8) 0.0193(3) Uani 1 1 d .
C45 C 0.79957(14) 0.40695(13) 0.18339(8) 0.0202(3) Uani 1 1 d .
H45A H 0.8846 0.4004 0.2055 0.024 Uiso 1 1 calc R
C46 C 0.71702(14) 0.43525(12) 0.22511(7) 0.0186(3) Uani 1 1 d .
H46A H 0.7473 0.4488 0.2757 0.022 Uiso 1 1 calc R
C47 C 0.85161(15) 0.36497(13) 0.06597(8) 0.0220(3) Uani 1 1 d .
H47A H 0.9287 0.3466 0.0890 0.026 Uiso 1 1 calc R
C48 C 0.83686(14) 0.36786(13) -0.00249(8) 0.0208(3) Uani 1 1 d .
H48A H 0.7578 0.3833 -0.0256 0.025 Uiso 1 1 calc R
C49 C 0.93035(14) 0.34957(12) -0.04594(8) 0.0200(3) Uani 1 1 d .
C50 C 0.89345(15) 0.34661(13) -0.11872(8) 0.0246(3) Uani 1 1 d .
H50A H 0.8096 0.3572 -0.1389 0.029 Uiso 1 1 calc R
C51 C 0.97812(16) 0.32826(14) -0.16188(8) 0.0278(3) Uani 1 1 d .
H51A H 0.9514 0.3260 -0.2114 0.033 Uiso 1 1 calc R
C52 C 1.10087(16) 0.31329(14) -0.13353(9) 0.0268(3) Uani 1 1 d .
H52A H 1.1582 0.3001 -0.1633 0.032 Uiso 1 1 calc R
C53 C 1.13935(16) 0.31770(14) -0.06108(9) 0.0259(3) Uani 1 1 d .
H53A H 1.2240 0.3083 -0.0411 0.031 Uiso 1 1 calc R
C54 C 1.05539(15) 0.33576(13) -0.01759(8) 0.0233(3) Uani 1 1 d .
H54A H 1.0831 0.3388 0.0320 0.028 Uiso 1 1 calc R

loop_
_atom_site_aniso_label
_atom_site_aniso_U_11
_atom_site_aniso_U_22
_atom_site_aniso_U_33
_atom_site_aniso_U_23
_atom_site_aniso_U_13
_atom_site_aniso_U_12
Co1 0.01437(9) 0.01274(9) 0.01312(9) 0.00295(7) 0.00340(6) 0.00187(6)
O1 0.0162(4) 0.0146(5) 0.0178(5) 0.0044(4) 0.0023(4) 0.0016(4)
O2 0.0171(4) 0.0144(5) 0.0153(5) 0.0045(4) 0.0033(4) 0.0027(4)
O3 0.0162(4) 0.0153(5) 0.0139(4) 0.0033(4) 0.0013(3) 0.0008(4)
O4 0.0165(4) 0.0133(4) 0.0139(4) 0.0042(4) 0.0020(3) 0.0023(3)
N1 0.0188(5) 0.0146(5) 0.0177(6) 0.0027(4) 0.0060(4) 0.0027(4)
N2 0.0174(5) 0.0135(5) 0.0165(5) 0.0036(4) 0.0045(4) 0.0021(4)
C1 0.0139(6) 0.0153(6) 0.0155(6) 0.0024(5) 0.0051(5) 0.0035(5)
C2 0.0150(6) 0.0183(7) 0.0149(6) 0.0043(5) 0.0022(5) 0.0041(5)
C3 0.0159(6) 0.0158(6) 0.0138(6) 0.0033(5) 0.0058(5) 0.0052(5)
C4 0.0158(6) 0.0136(6) 0.0166(6) 0.0030(5) 0.0038(5) 0.0021(5)
C5 0.0148(6) 0.0149(6) 0.0135(6) 0.0014(5) 0.0038(5) 0.0039(5)
C6 0.0160(6) 0.0155(6) 0.0131(6) 0.0029(5) 0.0054(5) 0.0051(5)
C7 0.0178(6) 0.0180(7) 0.0163(6) 0.0073(5) 0.0057(5) 0.0049(5)
C8 0.0333(8) 0.0189(7) 0.0240(7) 0.0067(6) 0.0073(6) 0.0097(6)
C9 0.0293(8) 0.0368(9) 0.0321(9) 0.0193(7) 0.0192(7) 0.0138(7)
C10 0.0279(8) 0.0254(8) 0.0232(7) 0.0117(6) 0.0000(6) 0.0056(6)
C11 0.0164(6) 0.0161(6) 0.0157(6) 0.0029(5) 0.0007(5) 0.0033(5)
C12 0.0193(7) 0.0254(8) 0.0250(7) 0.0046(6) 0.0024(6) 0.0085(6)
C13 0.0248(7) 0.0215(8) 0.0291(8) 0.0065(6) -0.0070(6) -0.0024(6)
C14 0.0284(8) 0.0305(8) 0.0153(7) 0.0028(6) 0.0028(6) 0.0102(6)
C15 0.0138(6) 0.0141(6) 0.0134(6) 0.0019(5) 0.0046(5) 0.0032(5)
C16 0.0162(6) 0.0197(7) 0.0118(6) 0.0035(5) 0.0029(5) 0.0052(5)
C17 0.0170(6) 0.0176(6) 0.0138(6) 0.0061(5) 0.0058(5) 0.0066(5)
C18 0.0154(6) 0.0146(6) 0.0157(6) 0.0036(5) 0.0036(5) 0.0031(5)
C19 0.0137(6) 0.0158(6) 0.0123(6) 0.0030(5) 0.0041(5) 0.0041(5)
C20 0.0143(6) 0.0148(6) 0.0126(6) 0.0043(5) 0.0057(5) 0.0047(5)
C21 0.0216(7) 0.0193(7) 0.0162(6) 0.0083(5) 0.0048(5) 0.0060(5)
C22 0.0330(9) 0.0445(10) 0.0427(10) 0.0270(8) 0.0141(8) 0.0220(8)
C23 0.0468(10) 0.0388(10) 0.0294(9) 0.0194(7) 0.0217(8) 0.0195(8)
C24 0.0550(11) 0.0214(8) 0.0331(9) 0.0142(7) -0.0021(8) 0.0029(8)
C25 0.0156(6) 0.0146(6) 0.0146(6) 0.0027(5) 0.0006(5) 0.0029(5)
C26 0.0160(6) 0.0242(7) 0.0220(7) 0.0065(6) 0.0024(5) 0.0066(5)
C27 0.0273(7) 0.0172(7) 0.0244(8) 0.0036(6) -0.0081(6) 0.0000(6)
C28 0.0222(7) 0.0262(8) 0.0142(6) 0.0026(6) 0.0028(5) 0.0068(6)
C29 0.0217(7) 0.0261(8) 0.0199(7) 0.0008(6) 0.0049(6) 0.0046(6)
C30 0.0286(8) 0.0296(8) 0.0180(7) 0.0007(6) 0.0066(6) 0.0073(6)
C31 0.0266(7) 0.0154(7) 0.0271(8) 0.0054(6) 0.0117(6) 0.0068(5)
C32 0.0223(7) 0.0206(7) 0.0260(7) 0.0063(6) 0.0076(6) 0.0081(6)
C33 0.0211(7) 0.0178(7) 0.0212(7) 0.0047(5) 0.0055(5) 0.0049(5)
C34 0.0260(7) 0.0223(7) 0.0276(8) 0.0067(6) 0.0101(6) 0.0103(6)
C35 0.0251(7) 0.0256(8) 0.0273(8) 0.0026(6) 0.0082(6) 0.0063(6)
C36 0.0302(8) 0.0170(7) 0.0276(8) 0.0058(6) 0.0137(6) 0.0058(6)
C37 0.0331(8) 0.0241(8) 0.0294(8) 0.0076(6) 0.0132(7) 0.0091(6)
C38 0.0452(10) 0.0270(8) 0.0270(8) 0.0090(7) 0.0191(7) 0.0121(7)
C39 0.0437(9) 0.0231(8) 0.0370(9) 0.0120(7) 0.0282(8) 0.0129(7)
C40 0.0331(8) 0.0253(8) 0.0397(9) 0.0128(7) 0.0176(7) 0.0126(7)
C41 0.0355(8) 0.0243(8) 0.0278(8) 0.0080(6) 0.0136(7) 0.0101(6)
C42 0.0179(6) 0.0213(7) 0.0178(7) 0.0040(5) 0.0033(5) 0.0033(5)
C43 0.0235(7) 0.0245(7) 0.0158(7) 0.0039(6) 0.0056(5) 0.0054(6)
C44 0.0231(7) 0.0155(6) 0.0207(7) 0.0047(5) 0.0094(5) 0.0050(5)
C45 0.0198(6) 0.0210(7) 0.0223(7) 0.0083(6) 0.0060(5) 0.0081(5)
C46 0.0210(6) 0.0187(7) 0.0163(6) 0.0056(5) 0.0048(5) 0.0052(5)
C47 0.0246(7) 0.0207(7) 0.0251(7) 0.0073(6) 0.0110(6) 0.0100(6)
C48 0.0191(6) 0.0188(7) 0.0223(7) 0.0025(6) 0.0065(5) 0.0030(5)
C49 0.0237(7) 0.0142(6) 0.0217(7) 0.0032(5) 0.0101(6) 0.0023(5)
C50 0.0231(7) 0.0250(8) 0.0221(7) 0.0033(6) 0.0062(6) 0.0026(6)
C51 0.0328(8) 0.0281(8) 0.0201(7) 0.0030(6) 0.0112(6) 0.0034(6)
C52 0.0343(8) 0.0223(8) 0.0282(8) 0.0053(6) 0.0193(7) 0.0078(6)
C53 0.0296(8) 0.0229(8) 0.0321(8) 0.0104(6) 0.0154(7) 0.0119(6)
C54 0.0298(8) 0.0206(7) 0.0233(7) 0.0082(6) 0.0112(6) 0.0087(6)

loop_
_atom_type_symbol
_atom_type_description
_atom_type_scat_dispersion_real
_atom_type_scat_dispersion_imag
_atom_type_scat_source
C C 0.0033 0.0016 'International Tables Vol C Tables 4.2.6.8 and 6.1.1.4'
H H 0.0000 0.0000 'International Tables Vol C Tables 4.2.6.8 and 6.1.1.4'
N N 0.0061 0.0033 'International Tables Vol C Tables 4.2.6.8 and 6.1.1.4'
O O 0.0106 0.0060 'International Tables Vol C Tables 4.2.6.8 and 6.1.1.4'
Co Co 0.3494 0.9721 'International Tables Vol C Tables 4.2.6.8 and 6.1.1.4'

loop_
_geom_angle_atom_site_label_1
_geom_angle_atom_site_label_2
_geom_angle_atom_site_label_3
_geom_angle
O4 Co1 O3 89.31(4)
O4 Co1 O1 91.73(4)
O3 Co1 O1 178.81(4)
O4 Co1 O2 176.51(4)
O3 Co1 O2 93.56(4)
O1 Co1 O2 85.43(4)
O4 Co1 N1 90.80(4)
O3 Co1 N1 88.57(5)
O1 Co1 N1 90.83(5)
O2 Co1 N1 91.26(4)
O4 Co1 N2 89.03(4)
O3 Co1 N2 90.83(4)
O1 Co1 N2 89.77(4)
O2 Co1 N2 88.94(4)
N1 Co1 N2 179.38(5)
C1 O1 Co1 110.51(8)
C6 O2 Co1 110.75(8)
C15 O3 Co1 108.51(8)
C20 O4 Co1 109.30(8)
C33 N1 C29 118.40(13)
C33 N1 Co1 121.15(10)
C29 N1 Co1 120.41(10)
C46 N2 C42 118.26(12)
C46 N2 Co1 121.03(9)
C42 N2 Co1 120.70(9)
O1 C1 C2 122.64(12)
O1 C1 C6 116.65(12)
C2 C1 C6 120.71(12)
C3 C2 C1 119.94(12)
C3 C2 H2A 120.0
C1 C2 H2A 120.0
C2 C3 C4 118.52(12)
C2 C3 C7 122.33(12)
C4 C3 C7 119.15(11)
C5 C4 C3 124.73(12)
C5 C4 H4A 117.6
C3 C4 H4A 117.6
C4 C5 C6 116.58(12)
C4 C5 C11 123.03(12)
C6 C5 C11 120.39(11)
O2 C6 C5 124.49(12)
O2 C6 C1 116.00(11)
C5 C6 C1 119.51(12)
C10 C7 C3 111.96(11)
C10 C7 C9 108.67(12)
C3 C7 C9 108.63(11)
C10 C7 C8 108.02(12)
C3 C7 C8 109.78(11)
C9 C7 C8 109.76(12)
C7 C8 H8A 109.5
C7 C8 H8B 109.5
H8A C8 H8B 109.5
C7 C8 H8C 109.5
H8A C8 H8C 109.5
H8B C8 H8C 109.5
C7 C9 H9A 109.5
C7 C9 H9B 109.5
H9A C9 H9B 109.5
C7 C9 H9C 109.5
H9A C9 H9C 109.5
H9B C9 H9C 109.5
C7 C10 H10A 109.5
C7 C10 H10B 109.5
H10A C10 H10B 109.5
C7 C10 H10C 109.5
H10A C10 H10C 109.5
H10B C10 H10C 109.5
C5 C11 C13 111.96(11)
C5 C11 C14 110.27(11)
C13 C11 C14 107.98(12)
C5 C11 C12 109.52(11)
C13 C11 C12 107.74(12)
C14 C11 C12 109.30(12)
C11 C12 H12A 109.5
C11 C12 H12B 109.5
H12A C12 H12B 109.5
C11 C12 H12C 109.5
H12A C12 H12C 109.5
H12B C12 H12C 109.5
C11 C13 H13A 109.5
C11 C13 H13B 109.5
H13A C13 H13B 109.5
C11 C13 H13C 109.5
H13A C13 H13C 109.5
H13B C13 H13C 109.5
C11 C14 H14A 109.5
C11 C14 H14B 109.5
H14A C14 H14B 109.5
C11 C14 H14C 109.5
H14A C14 H14C 109.5
H14B C14 H14C 109.5
O3 C15 C16 122.97(11)
O3 C15 C20 116.85(11)
C16 C15 C20 120.18(12)
C15 C16 C17 120.63(12)
C15 C16 H16A 119.7
C17 C16 H16A 119.7
C18 C17 C16 118.14(12)
C18 C17 C21 122.40(12)
C16 C17 C21 119.46(11)
C17 C18 C19 123.06(12)
C17 C18 H18A 118.5
C19 C18 H18A 118.5
C20 C19 C18 117.51(11)
C20 C19 C25 120.45(11)
C18 C19 C25 122.04(11)
O4 C20 C19 124.07(11)
O4 C20 C15 115.71(11)
C19 C20 C15 120.22(12)
C22 C21 C24 107.63(14)
C22 C21 C23 109.20(13)
C24 C21 C23 108.34(14)
C22 C21 C17 110.03(12)
C24 C21 C17 112.39(12)
C23 C21 C17 109.18(12)
C21 C22 H22A 109.5
C21 C22 H22B 109.5
H22A C22 H22B 109.5
C21 C22 H22C 109.5
H22A C22 H22C 109.5
H22B C22 H22C 109.5
C21 C23 H23A 109.5
C21 C23 H23B 109.5
H23A C23 H23B 109.5
C21 C23 H23C 109.5
H23A C23 H23C 109.5
H23B C23 H23C 109.5
C21 C24 H24A 109.5
C21 C24 H24B 109.5
H24A C24 H24B 109.5
C21 C24 H24C 109.5
H24A C24 H24C 109.5
H24B C24 H24C 109.5
C27 C25 C19 112.42(11)
C27 C25 C26 107.80(11)
C19 C25 C26 109.69(11)
C27 C25 C28 107.88(12)
C19 C25 C28 109.69(11)
C26 C25 C28 109.30(11)
C25 C26 H26A 109.5
C25 C26 H26B 109.5
H26A C26 H26B 109.5
C25 C26 H26C 109.5
H26A C26 H26C 109.5
H26B C26 H26C 109.5
C25 C27 H27A 109.5
C25 C27 H27B 109.5
H27A C27 H27B 109.5
C25 C27 H27C 109.5
H27A C27 H27C 109.5
H27B C27 H27C 109.5
C25 C28 H28A 109.5
C25 C28 H28B 109.5
H28A C28 H28B 109.5
C25 C28 H28C 109.5
H28A C28 H28C 109.5
H28B C28 H28C 109.5
N1 C29 C30 122.25(14)
N1 C29 H29A 118.9
C30 C29 H29A 118.9
C29 C30 C31 120.07(14)
C29 C30 H30A 120.0
C31 C30 H30A 120.0
C32 C31 C30 116.69(13)
C32 C31 C34 118.94(13)
C30 C31 C34 124.37(14)
C33 C32 C31 120.29(14)
C33 C32 H32A 119.9
C31 C32 H32A 119.9
N1 C33 C32 122.29(13)
N1 C33 H33A 118.9
C32 C33 H33A 118.9
C35 C34 C31 126.24(15)
C35 C34 H34A 116.9
C31 C34 H34A 116.9
C34 C35 C36 126.18(15)
C34 C35 H35A 116.9
C36 C35 H35A 116.9
C37 C36 C41 118.49(15)
C37 C36 C35 118.25(14)
C41 C36 C35 123.25(14)
C38 C37 C36 120.39(16)
C38 C37 H37A 119.8
C36 C37 H37A 119.8
C39 C38 C37 120.86(16)
C39 C38 H38A 119.6
C37 C38 H38A 119.6
C38 C39 C40 119.23(15)
C38 C39 H39A 120.4
C40 C39 H39A 120.4
C39 C40 C41 120.23(16)
C39 C40 H40A 119.9
C41 C40 H40A 119.9
C40 C41 C36 120.80(15)
C40 C41 H41A 119.6
C36 C41 H41A 119.6
N2 C42 C43 122.31(13)
N2 C42 H42A 118.8
C43 C42 H42A 118.8
C42 C43 C44 120.35(13)
C42 C43 H43A 119.8
C44 C43 H43A 119.8
C43 C44 C45 116.26(13)
C43 C44 C47 124.23(13)
C45 C44 C47 119.50(13)
C46 C45 C44 120.47(13)
C46 C45 H45A 119.8
C44 C45 H45A 119.8
N2 C46 C45 122.27(13)
N2 C46 H46A 118.9
C45 C46 H46A 118.9
C48 C47 C44 125.53(14)
C48 C47 H47A 117.2
C44 C47 H47A 117.2
C47 C48 C49 126.70(14)
C47 C48 H48A 116.7
C49 C48 H48A 116.7
C50 C49 C54 118.30(13)
C50 C49 C48 118.76(13)
C54 C49 C48 122.95(13)
C51 C50 C49 120.63(14)
C51 C50 H50A 119.7
C49 C50 H50A 119.7
C52 C51 C50 120.63(15)
C52 C51 H51A 119.7
C50 C51 H51A 119.7
C51 C52 C53 119.23(14)
C51 C52 H52A 120.4
C53 C52 H52A 120.4
C54 C53 C52 120.55(15)
C54 C53 H53A 119.7
C52 C53 H53A 119.7
C53 C54 C49 120.65(14)
C53 C54 H54A 119.7
C49 C54 H54A 119.7

loop_
_geom_bond_atom_site_label_1
_geom_bond_atom_site_label_2
_geom_bond_distance
Co1 O4 1.8538(9)
Co1 O3 1.8627(9)
Co1 O1 1.9095(9)
Co1 O2 1.9158(9)
Co1 N1 1.9378(12)
Co1 N2 1.9450(12)
O1 C1 1.3001(16)
O2 C6 1.2971(16)
O3 C15 1.3491(15)
O4 C20 1.3535(15)
N1 C33 1.3396(18)
N1 C29 1.3425(18)
N2 C46 1.3405(17)
N2 C42 1.3445(18)
C1 C2 1.4087(18)
C1 C6 1.4432(18)
C2 C3 1.3732(18)
C2 H2A 0.9500
C3 C4 1.4311(18)
C3 C7 1.5278(18)
C4 C5 1.3723(18)
C4 H4A 0.9500
C5 C6 1.4348(18)
C5 C11 1.5260(17)
C7 C10 1.5271(19)
C7 C9 1.5339(19)
C7 C8 1.535(2)
C8 H8A 0.9800
C8 H8B 0.9800
C8 H8C 0.9800
C9 H9A 0.9800
C9 H9B 0.9800
C9 H9C 0.9800
C10 H10A 0.9800
C10 H10B 0.9800
C10 H10C 0.9800
C11 C13 1.5275(19)
C11 C14 1.538(2)
C11 C12 1.5389(19)
C12 H12A 0.9800
C12 H12B 0.9800
C12 H12C 0.9800
C13 H13A 0.9800
C13 H13B 0.9800
C13 H13C 0.9800
C14 H14A 0.9800
C14 H14B 0.9800
C14 H14C 0.9800
C15 C16 1.3898(18)
C15 C20 1.4121(17)
C16 C17 1.3968(19)
C16 H16A 0.9500
C17 C18 1.3928(18)
C17 C21 1.5347(18)
C18 C19 1.4045(18)
C18 H18A 0.9500
C19 C20 1.4003(18)
C19 C25 1.5290(17)
C21 C22 1.524(2)
C21 C24 1.528(2)
C21 C23 1.529(2)
C22 H22A 0.9800
C22 H22B 0.9800
C22 H22C 0.9800
C23 H23A 0.9800
C23 H23B 0.9800
C23 H23C 0.9800
C24 H24A 0.9800
C24 H24B 0.9800
C24 H24C 0.9800
C25 C27 1.5287(19)
C25 C26 1.5358(18)
C25 C28 1.5360(19)
C26 H26A 0.9800
C26 H26B 0.9800
C26 H26C 0.9800
C27 H27A 0.9800
C27 H27B 0.9800
C27 H27C 0.9800
C28 H28A 0.9800
C28 H28B 0.9800
C28 H28C 0.9800
C29 C30 1.382(2)
C29 H29A 0.9500
C30 C31 1.397(2)
C30 H30A 0.9500
C31 C32 1.393(2)
C31 C34 1.470(2)
C32 C33 1.381(2)
C32 H32A 0.9500
C33 H33A 0.9500
C34 C35 1.325(2)
C34 H34A 0.9500
C35 C36 1.473(2)
C35 H35A 0.9500
C36 C37 1.392(2)
C36 C41 1.394(2)
C37 C38 1.388(2)
C37 H37A 0.9500
C38 C39 1.381(2)
C38 H38A 0.9500
C39 C40 1.385(2)
C39 H39A 0.9500
C40 C41 1.389(2)
C40 H40A 0.9500
C41 H41A 0.9500
C42 C43 1.379(2)
C42 H42A 0.9500
C43 C44 1.396(2)
C43 H43A 0.9500
C44 C45 1.399(2)
C44 C47 1.4635(19)
C45 C46 1.378(2)
C45 H45A 0.9500
C46 H46A 0.9500
C47 C48 1.333(2)
C47 H47A 0.9500
C48 C49 1.4696(19)
C48 H48A 0.9500
C49 C50 1.396(2)
C49 C54 1.398(2)
C50 C51 1.388(2)
C50 H50A 0.9500
C51 C52 1.382(2)
C51 H51A 0.9500
C52 C53 1.387(2)
C52 H52A 0.9500
C53 C54 1.386(2)
C53 H53A 0.9500
C54 H54A 0.9500

loop_
_geom_torsion_atom_site_label_1
_geom_torsion_atom_site_label_2
_geom_torsion_atom_site_label_3
_geom_torsion_atom_site_label_4
_geom_torsion
O4 Co1 O1 C1 -171.10(9)
O2 Co1 O1 C1 6.87(9)
N1 Co1 O1 C1 98.07(9)
N2 Co1 O1 C1 -82.08(9)
O3 Co1 O2 C6 173.41(8)
O1 Co1 O2 C6 -7.21(8)
N1 Co1 O2 C6 -97.95(9)
N2 Co1 O2 C6 82.64(9)
O4 Co1 O3 C15 -3.03(8)
O2 Co1 O3 C15 178.96(8)
N1 Co1 O3 C15 87.79(8)
N2 Co1 O3 C15 -92.05(8)
O3 Co1 O4 C20 -0.29(8)
O1 Co1 O4 C20 -179.71(8)
N1 Co1 O4 C20 -88.85(8)
N2 Co1 O4 C20 90.55(8)
O4 Co1 N1 C33 -45.50(11)
O3 Co1 N1 C33 -134.79(11)
O1 Co1 N1 C33 46.24(11)
O2 Co1 N1 C33 131.69(11)
O4 Co1 N1 C29 132.10(11)
O3 Co1 N1 C29 42.81(11)
O1 Co1 N1 C29 -136.16(11)
O2 Co1 N1 C29 -50.71(11)
O4 Co1 N2 C46 -126.80(11)
O3 Co1 N2 C46 -37.50(11)
O1 Co1 N2 C46 141.47(11)
O2 Co1 N2 C46 56.04(11)
O4 Co1 N2 C42 54.28(11)
O3 Co1 N2 C42 143.57(11)
O1 Co1 N2 C42 -37.45(11)
O2 Co1 N2 C42 -122.89(11)
Co1 O1 C1 C2 174.35(10)
Co1 O1 C1 C6 -5.36(14)
O1 C1 C2 C3 -178.50(12)
C6 C1 C2 C3 1.20(19)
C1 C2 C3 C4 -0.51(19)
C1 C2 C3 C7 178.81(12)
C2 C3 C4 C5 -0.7(2)
C7 C3 C4 C5 179.92(12)
C3 C4 C5 C6 1.2(2)
C3 C4 C5 C11 -179.13(12)
Co1 O2 C6 C5 -173.38(10)
Co1 O2 C6 C1 6.17(14)
C4 C5 C6 O2 179.09(12)
C11 C5 C6 O2 -0.6(2)
C4 C5 C6 C1 -0.44(18)
C11 C5 C6 C1 179.86(11)
O1 C1 C6 O2 -0.57(17)
C2 C1 C6 O2 179.71(12)
O1 C1 C6 C5 179.00(11)
C2 C1 C6 C5 -0.72(19)
C2 C3 C7 C10 2.62(18)
C4 C3 C7 C10 -178.07(12)
C2 C3 C7 C9 -117.39(14)
C4 C3 C7 C9 61.92(16)
C2 C3 C7 C8 122.58(14)
C4 C3 C7 C8 -58.11(16)
C4 C5 C11 C13 -0.06(19)
C6 C5 C11 C13 179.61(13)
C4 C5 C11 C14 120.18(14)
C6 C5 C11 C14 -60.15(16)
C4 C5 C11 C12 -119.50(14)
C6 C5 C11 C12 60.17(16)
Co1 O3 C15 C16 -174.69(10)
Co1 O3 C15 C20 5.80(13)
O3 C15 C16 C17 -176.59(12)
C20 C15 C16 C17 2.91(19)
C15 C16 C17 C18 1.15(19)
C15 C16 C17 C21 -178.89(12)
C16 C17 C18 C19 -2.1(2)
C21 C17 C18 C19 177.92(12)
C17 C18 C19 C20 -1.01(19)
C17 C18 C19 C25 178.48(12)
Co1 O4 C20 C19 -176.32(10)
Co1 O4 C20 C15 3.57(13)
C18 C19 C20 O4 -175.02(11)
C25 C19 C20 O4 5.49(19)
C18 C19 C20 C15 5.10(18)
C25 C19 C20 C15 -174.40(12)
O3 C15 C20 O4 -6.50(17)
C16 C15 C20 O4 173.97(11)
O3 C15 C20 C19 173.39(11)
C16 C15 C20 C19 -6.14(19)
C18 C17 C21 C22 125.90(15)
C16 C17 C21 C22 -54.05(17)
C18 C17 C21 C24 5.98(19)
C16 C17 C21 C24 -173.98(14)
C18 C17 C21 C23 -114.26(15)
C16 C17 C21 C23 65.78(16)
C20 C19 C25 C27 176.53(12)
C18 C19 C25 C27 -2.95(18)
C20 C19 C25 C26 -63.55(16)
C18 C19 C25 C26 116.98(14)
C20 C19 C25 C28 56.50(16)
C18 C19 C25 C28 -122.97(13)
C33 N1 C29 C30 0.6(2)
Co1 N1 C29 C30 -177.11(12)
N1 C29 C30 C31 0.1(2)
C29 C30 C31 C32 -0.8(2)
C29 C30 C31 C34 178.84(14)
C30 C31 C32 C33 1.0(2)
C34 C31 C32 C33 -178.67(13)
C29 N1 C33 C32 -0.4(2)
Co1 N1 C33 C32 177.28(11)
C31 C32 C33 N1 -0.4(2)
C32 C31 C34 C35 -179.90(15)
C30 C31 C34 C35 0.4(3)
C31 C34 C35 C36 178.74(14)
C34 C35 C36 C37 179.78(16)
C34 C35 C36 C41 -0.8(3)
C41 C36 C37 C38 -0.2(2)
C35 C36 C37 C38 179.33(14)
C36 C37 C38 C39 0.0(2)
C37 C38 C39 C40 0.0(2)
C38 C39 C40 C41 0.1(2)
C39 C40 C41 C36 -0.2(2)
C37 C36 C41 C40 0.3(2)
C35 C36 C41 C40 -179.21(14)
C46 N2 C42 C43 -2.4(2)
Co1 N2 C42 C43 176.53(11)
N2 C42 C43 C44 0.6(2)
C42 C43 C44 C45 1.9(2)
C42 C43 C44 C47 -176.87(13)
C43 C44 C45 C46 -2.5(2)
C47 C44 C45 C46 176.30(13)
C42 N2 C46 C45 1.8(2)
Co1 N2 C46 C45 -177.18(10)
C44 C45 C46 N2 0.8(2)
C43 C44 C47 C48 12.4(2)
C45 C44 C47 C48 -166.39(15)
C44 C47 C48 C49 177.65(13)
C47 C48 C49 C50 175.05(15)
C47 C48 C49 C54 -5.4(2)
C54 C49 C50 C51 1.1(2)
C48 C49 C50 C51 -179.30(13)
C49 C50 C51 C52 -0.4(2)
C50 C51 C52 C53 -0.5(2)
C51 C52 C53 C54 0.6(2)
C52 C53 C54 C49 0.1(2)
C50 C49 C54 C53 -1.0(2)
C48 C49 C54 C53 179.44(13)
